data_7134638
loop_
_publ_author_name
'MohanaKrishna, Silari'
'Prasad, Vadla Shiva'
'Ranga Rao, Vadithya'
'Ravi, Dharavath'
'Kumar, Chelukalapally Anil'
'Adiyala, Praveen Reddy'

_publ_section_title
;
 Stereoselective synthesis of chalcogen-tethered <i>&#x3b3;</i>-lactams
 <i>via</i> 5-<i>exo-dig</i> cyclisation under visible-light irradiation.
;
_journal_issue 56
_journal_name_full 'Chemical communications (Cambridge, England)'
_journal_page_first 10363
_journal_page_last 10366
_journal_paper_doi 10.1039/d5cc01525a
_journal_volume 61
_journal_year 2025
_chemical_formula_moiety 'C25 H23 N O Se'
_chemical_formula_sum 'C25 H23 N O Se'
_chemical_formula_weight 432.40
_chemical_name_common 3,3-dimethyl-1-phenyl-4-(phenyl(phenylselanyl)methylene)pyrrolidin-2-one
_chemical_name_systematic 3,3-dimethyl-1-phenyl-4-(phenyl(phenylselanyl)methylene)pyrrolidin-2-one
_space_group_crystal_system triclinic
_space_group_IT_number 2
_space_group_name_Hall '-P 1'
_space_group_name_H-M_alt 'P -1'
_atom_sites_solution_hydrogens geom
_audit_creation_method SHELXL-2019/3
_audit_update_record
;
2024-12-16 deposited with the CCDC.	2025-05-29 downloaded from the CCDC.
;
_cell_angle_alpha 97.835(2)
_cell_angle_beta 101.293(2)
_cell_angle_gamma 106.0793(19)
_cell_formula_units_Z 2
_cell_length_a 9.2189(5)
_cell_length_b 10.9073(7)
_cell_length_c 11.3585(8)
_cell_measurement_reflns_used 7874
_cell_measurement_temperature 294(2)
_cell_measurement_theta_max 26.211
_cell_measurement_theta_min 2.3715
_cell_volume 1053.97(12)
_computing_cell_refinement '<i>SAINT</i> (Bruker, 2016)'
_computing_data_collection '<i>APEX3</i> (Bruker, 2016)'
_computing_data_reduction 'Bruker SAINT'
_computing_molecular_graphics 'Bruker SHELXTL'
_computing_publication_material 'Bruker SHELXTL'
_computing_structure_refinement 'SHELXL-2018/3 (Sheldrick, 2018)'
_computing_structure_solution 'SHELXT 2018/2 (Sheldrick, 2018)'
_diffrn_ambient_temperature 294(2)
_diffrn_measured_fraction_theta_full 0.993
_diffrn_measured_fraction_theta_max 0.993
_diffrn_measurement_device_type 'Bruker D8 QUEST PHOTON-100'
_diffrn_measurement_method '\w and \f'
_diffrn_radiation_type MoK\a
_diffrn_radiation_wavelength 0.71073
_diffrn_reflns_av_R_equivalents 0.0456
_diffrn_reflns_av_unetI/netI 0.0416
_diffrn_reflns_Laue_measured_fraction_full 0.993
_diffrn_reflns_Laue_measured_fraction_max 0.993
_diffrn_reflns_limit_h_max 10
_diffrn_reflns_limit_h_min -10
_diffrn_reflns_limit_k_max 12
_diffrn_reflns_limit_k_min -12
_diffrn_reflns_limit_l_max 13
_diffrn_reflns_limit_l_min -13
_diffrn_reflns_number 15679
_diffrn_reflns_point_group_measured_fraction_full 0.993
_diffrn_reflns_point_group_measured_fraction_max 0.993
_diffrn_reflns_theta_full 24.998
_diffrn_reflns_theta_max 24.998
_diffrn_reflns_theta_min 2.434
_exptl_absorpt_coefficient_mu 1.796
_exptl_absorpt_correction_T_max 0.7457
_exptl_absorpt_correction_T_min 0.5431
_exptl_absorpt_correction_type multi-scan
_exptl_absorpt_process_details
;
 SADABS 2016/2: Krause, L., Herbst-Irmer, R., Sheldrick G.M. & Stalke D.,
 J. Appl. Cryst. 48 (2015) 3-10
;
_exptl_crystal_colour colourless
_exptl_crystal_density_diffrn 1.363
_exptl_crystal_description block
_exptl_crystal_F_000 444
_exptl_crystal_recrystallization_method 'Re-crystallisation from solvent'
_exptl_crystal_size_max 0.220
_exptl_crystal_size_mid 0.180
_exptl_crystal_size_min 0.150
_refine_diff_density_max 0.414
_refine_diff_density_min -0.247
_refine_diff_density_rms 0.051
_refine_ls_extinction_method none
_refine_ls_goodness_of_fit_ref 1.042
_refine_ls_hydrogen_treatment constr
_refine_ls_matrix_type full
_refine_ls_number_parameters 265
_refine_ls_number_reflns 3675
_refine_ls_number_restraints 6
_refine_ls_restrained_S_all 1.043
_refine_ls_R_factor_all 0.0488
_refine_ls_R_factor_gt 0.0359
_refine_ls_shift/su_max 0.000
_refine_ls_shift/su_mean 0.000
_refine_ls_structure_factor_coef Fsqd
_refine_ls_weighting_details 'w=1/[\s^2^(Fo^2^)+(0.0477P)^2^+0.1799P] where P=(Fo^2^+2Fc^2^)/3'
_refine_ls_weighting_scheme calc
_refine_ls_wR_factor_gt 0.0859
_refine_ls_wR_factor_ref 0.0930
_reflns_Friedel_coverage 0.000
_reflns_number_gt 2984
_reflns_number_total 3675
_reflns_threshold_expression 'I > 2\s(I)'
_cod_data_source_file d5cc01525a2.cif
_cod_data_source_block KB1656_0m
_cod_depositor_comments 'Adding full bibliography for 7134638.cif.'
_cod_database_code 7134638
_shelx_shelxl_version_number 2019/3
_shelx_space_group_comment
;
The symmetry employed for this shelxl refinement is uniquely defined
by the following loop, which should always be used as a source of
symmetry information in preference to the above space-group names.
They are only intended as comments.
;
_shelx_estimated_absorpt_t_min 0.693
_shelx_estimated_absorpt_t_max 0.774

loop_
_space_group_symop_operation_xyz
'x, y, z'
'-x, -y, -z'

loop_
_atom_site_label
_atom_site_type_symbol
_atom_site_fract_x
_atom_site_fract_y
_atom_site_fract_z
_atom_site_U_iso_or_equiv
_atom_site_adp_type
_atom_site_occupancy
_atom_site_site_symmetry_order
_atom_site_calc_flag
_atom_site_refinement_flags_posn
_atom_site_refinement_flags_adp
_atom_site_refinement_flags_occupancy
_atom_site_disorder_assembly
_atom_site_disorder_group
C1 C 0.7920(3) 0.9926(2) 0.5868(2) 0.0582(6) Uani 1 1 d . . . . .
H1 H 0.854081 0.977034 0.534723 0.070 Uiso 1 1 calc R U . . .
C2 C 0.8493(3) 1.0979(3) 0.6828(3) 0.0690(7) Uani 1 1 d . . . . .
H2 H 0.950319 1.152915 0.694851 0.083 Uiso 1 1 calc R U . . .
C3 C 0.7611(3) 1.1238(3) 0.7612(3) 0.0716(8) Uani 1 1 d . . . . .
H3 H 0.800963 1.195754 0.825674 0.086 Uiso 1 1 calc R U . . .
C4 C 0.6125(3) 1.0411(3) 0.7424(3) 0.0722(8) Uani 1 1 d . . . . .
H4 H 0.551797 1.056919 0.795546 0.087 Uiso 1 1 calc R U . . .
C5 C 0.5517(3) 0.9354(3) 0.6467(2) 0.0590(6) Uani 1 1 d . . . . .
H5 H 0.450327 0.881278 0.635137 0.071 Uiso 1 1 calc R U . . .
C6 C 0.6408(3) 0.9091(2) 0.5673(2) 0.0471(5) Uani 1 1 d . . . . .
C7 C 0.4161(3) 0.7147(2) 0.4516(2) 0.0492(6) Uani 1 1 d . . . . .
H7A H 0.343105 0.763411 0.436763 0.059 Uiso 1 1 calc R U . . .
H7B H 0.403575 0.676780 0.522882 0.059 Uiso 1 1 calc R U . . .
C8 C 0.3907(2) 0.6105(2) 0.3409(2) 0.0449(5) Uani 1 1 d . . . . .
C9 C 0.5396(3) 0.6337(2) 0.2978(2) 0.0530(6) Uani 1 1 d . . . . .
C10 C 0.6460(3) 0.7603(2) 0.3822(2) 0.0545(6) Uani 1 1 d . . . . .
C11 C 0.6206(4) 0.5308(3) 0.3222(4) 0.1030(12) Uani 1 1 d . . . . .
H11A H 0.560311 0.448859 0.268701 0.155 Uiso 1 1 calc R U . . .
H11B H 0.629428 0.521422 0.405939 0.155 Uiso 1 1 calc R U . . .
H11C H 0.722547 0.557790 0.307340 0.155 Uiso 1 1 calc R U . . .
C12 C 0.5219(4) 0.6510(4) 0.1651(3) 0.0892(10) Uani 1 1 d . . . . .
H12A H 0.622931 0.687277 0.151023 0.134 Uiso 1 1 calc R U . . .
H12B H 0.461388 0.708562 0.150039 0.134 Uiso 1 1 calc R U . . .
H12C H 0.470232 0.567834 0.110939 0.134 Uiso 1 1 calc R U . . .
C13 C 0.2561(3) 0.5166(2) 0.2920(2) 0.0454(5) Uani 1 1 d . . . . .
C14 C 0.2219(2) 0.4109(2) 0.1842(2) 0.0449(5) Uani 1 1 d . . . . .
C15 C 0.2422(3) 0.2925(3) 0.1976(2) 0.0613(7) Uani 1 1 d . . . . .
H15 H 0.282572 0.279595 0.274946 0.074 Uiso 1 1 calc R U . . .
C16 C 0.2024(4) 0.1924(3) 0.0956(3) 0.0768(8) Uani 1 1 d . . . . .
H16 H 0.215310 0.112521 0.105536 0.092 Uiso 1 1 calc R U . . .
C17 C 0.1449(3) 0.2099(3) -0.0184(3) 0.0713(8) Uani 1 1 d . . . . .
H17 H 0.119637 0.142714 -0.086147 0.086 Uiso 1 1 calc R U . . .
C18 C 0.1244(3) 0.3271(3) -0.0329(2) 0.0610(7) Uani 1 1 d . . . . .
H18 H 0.085724 0.339800 -0.110768 0.073 Uiso 1 1 calc R U . . .
C19 C 0.1609(3) 0.4262(2) 0.0675(2) 0.0516(6) Uani 1 1 d . . . . .
H19 H 0.144353 0.504692 0.056908 0.062 Uiso 1 1 calc R U . . .
C20 C -0.0559(3) 0.3492(2) 0.2913(2) 0.0503(6) Uani 1 1 d . . . . .
C21 C -0.1638(3) 0.3284(3) 0.1820(3) 0.0673(7) Uani 1 1 d . . . . .
H21 H -0.172787 0.398415 0.145822 0.081 Uiso 1 1 calc R U . . .
C22 C -0.2581(4) 0.2046(4) 0.1264(3) 0.0959(11) Uani 1 1 d . . . . .
H22 H -0.331425 0.190720 0.052905 0.115 Uiso 1 1 calc R U . . .
C23 C -0.2444(5) 0.1020(4) 0.1786(5) 0.1072(14) Uani 1 1 d . . . . .
H23 H -0.305616 0.017856 0.138833 0.129 Uiso 1 1 calc R U . . .
C24 C -0.1426(6) 0.1214(4) 0.2878(5) 0.1057(13) Uani 1 1 d . . . . .
H24 H -0.136154 0.050942 0.324008 0.127 Uiso 1 1 calc R U . . .
C25 C -0.0478(4) 0.2460(3) 0.3459(3) 0.0787(9) Uani 1 1 d . . . . .
H25 H 0.021074 0.259540 0.421611 0.094 Uiso 1 1 calc R U . . .
N1 N 0.5760(2) 0.79869(18) 0.46957(17) 0.0462(4) Uani 1 1 d . . . . .
O1 O 0.7762(2) 0.81649(19) 0.3725(2) 0.0855(6) Uani 1 1 d . . . . .
Se1 Se 0.08094(16) 0.52348(16) 0.36166(16) 0.0639(4) Uani 0.807(14) 1 d . U P A 1
Se1D Se 0.0904(10) 0.5059(13) 0.3747(8) 0.097(2) Uani 0.193(14) 1 d . U P A 2

loop_
_atom_site_aniso_label
_atom_site_aniso_U_11
_atom_site_aniso_U_22
_atom_site_aniso_U_33
_atom_site_aniso_U_23
_atom_site_aniso_U_13
_atom_site_aniso_U_12
C1 0.0450(14) 0.0621(17) 0.0638(16) 0.0133(13) 0.0135(11) 0.0103(12)
C2 0.0450(14) 0.0657(18) 0.0795(19) 0.0078(15) 0.0064(13) 0.0003(13)
C3 0.0605(17) 0.0637(18) 0.0713(18) -0.0053(14) 0.0064(14) 0.0049(14)
C4 0.0617(17) 0.0730(19) 0.0710(18) -0.0030(15) 0.0203(14) 0.0094(14)
C5 0.0441(13) 0.0619(17) 0.0626(16) 0.0059(13) 0.0134(11) 0.0065(11)
C6 0.0425(12) 0.0476(14) 0.0505(13) 0.0167(11) 0.0071(10) 0.0130(10)
C7 0.0413(12) 0.0539(14) 0.0497(13) 0.0094(11) 0.0148(10) 0.0084(10)
C8 0.0433(12) 0.0475(13) 0.0478(13) 0.0160(10) 0.0158(10) 0.0139(10)
C9 0.0452(13) 0.0507(14) 0.0667(15) 0.0111(12) 0.0240(11) 0.0137(11)
C10 0.0461(14) 0.0527(15) 0.0677(16) 0.0155(12) 0.0208(12) 0.0137(11)
C11 0.0609(19) 0.062(2) 0.190(4) 0.015(2) 0.035(2) 0.0281(16)
C12 0.073(2) 0.114(3) 0.0715(19) 0.0069(18) 0.0437(16) 0.0017(18)
C13 0.0425(12) 0.0504(14) 0.0466(12) 0.0116(10) 0.0172(10) 0.0144(10)
C14 0.0387(12) 0.0495(14) 0.0476(13) 0.0104(10) 0.0165(10) 0.0112(10)
C15 0.0677(17) 0.0578(17) 0.0621(16) 0.0154(13) 0.0166(13) 0.0235(13)
C16 0.089(2) 0.0506(17) 0.095(2) 0.0105(16) 0.0273(18) 0.0280(15)
C17 0.0702(18) 0.0645(19) 0.0687(19) -0.0112(14) 0.0195(15) 0.0147(14)
C18 0.0553(15) 0.0700(19) 0.0499(14) 0.0052(13) 0.0146(11) 0.0091(13)
C19 0.0480(13) 0.0525(15) 0.0540(14) 0.0106(11) 0.0155(11) 0.0133(11)
C20 0.0406(12) 0.0516(15) 0.0578(14) 0.0088(11) 0.0218(11) 0.0075(10)
C21 0.0606(16) 0.0703(19) 0.0661(17) 0.0164(14) 0.0159(14) 0.0112(14)
C22 0.076(2) 0.098(3) 0.080(2) -0.014(2) 0.0140(17) -0.0074(19)
C23 0.092(3) 0.066(2) 0.149(4) -0.013(3) 0.069(3) -0.009(2)
C24 0.114(3) 0.069(3) 0.165(4) 0.050(3) 0.083(3) 0.032(2)
C25 0.0720(19) 0.088(2) 0.090(2) 0.0408(19) 0.0323(17) 0.0276(18)
N1 0.0386(10) 0.0464(11) 0.0525(11) 0.0126(9) 0.0142(8) 0.0081(8)
O1 0.0586(12) 0.0758(14) 0.1116(16) -0.0040(12) 0.0488(11) -0.0040(10)
Se1 0.0437(5) 0.0595(6) 0.0786(7) -0.0128(3) 0.0263(4) 0.0054(4)
Se1D 0.081(3) 0.122(5) 0.051(2) -0.016(2) 0.0389(17) -0.028(2)

loop_
_atom_type_symbol
_atom_type_description
_atom_type_scat_dispersion_real
_atom_type_scat_dispersion_imag
_atom_type_scat_source
C C 0.0033 0.0016 'International Tables Vol C Tables 4.2.6.8 and 6.1.1.4'
H H 0.0000 0.0000 'International Tables Vol C Tables 4.2.6.8 and 6.1.1.4'
N N 0.0061 0.0033 'International Tables Vol C Tables 4.2.6.8 and 6.1.1.4'
O O 0.0106 0.0060 'International Tables Vol C Tables 4.2.6.8 and 6.1.1.4'
Se Se -0.0929 2.2259 'International Tables Vol C Tables 4.2.6.8 and 6.1.1.4'

loop_
_geom_angle_atom_site_label_1
_geom_angle_atom_site_label_2
_geom_angle_atom_site_label_3
_geom_angle
_geom_angle_site_symmetry_1
_geom_angle_site_symmetry_3
_geom_angle_publ_flag
C2 C1 C6 120.0(2) . . ?
C2 C1 H1 120.0 . . ?
C6 C1 H1 120.0 . . ?
C3 C2 C1 121.6(3) . . ?
C3 C2 H2 119.2 . . ?
C1 C2 H2 119.2 . . ?
C2 C3 C4 118.4(3) . . ?
C2 C3 H3 120.8 . . ?
C4 C3 H3 120.8 . . ?
C3 C4 C5 121.3(3) . . ?
C3 C4 H4 119.3 . . ?
C5 C4 H4 119.3 . . ?
C4 C5 C6 120.3(2) . . ?
C4 C5 H5 119.9 . . ?
C6 C5 H5 119.9 . . ?
C5 C6 C1 118.4(2) . . ?
C5 C6 N1 119.3(2) . . ?
C1 C6 N1 122.2(2) . . ?
N1 C7 C8 104.65(17) . . ?
N1 C7 H7A 110.8 . . ?
C8 C7 H7A 110.8 . . ?
N1 C7 H7B 110.8 . . ?
C8 C7 H7B 110.8 . . ?
H7A C7 H7B 108.9 . . ?
C13 C8 C7 123.40(19) . . ?
C13 C8 C9 127.7(2) . . ?
C7 C8 C9 108.85(18) . . ?
C8 C9 C10 103.30(19) . . ?
C8 C9 C12 114.4(2) . . ?
C10 C9 C12 109.0(2) . . ?
C8 C9 C11 112.5(2) . . ?
C10 C9 C11 105.7(2) . . ?
C12 C9 C11 111.2(3) . . ?
O1 C10 N1 126.0(2) . . ?
O1 C10 C9 123.7(2) . . ?
N1 C10 C9 110.3(2) . . ?
C9 C11 H11A 109.5 . . ?
C9 C11 H11B 109.5 . . ?
H11A C11 H11B 109.5 . . ?
C9 C11 H11C 109.5 . . ?
H11A C11 H11C 109.5 . . ?
H11B C11 H11C 109.5 . . ?
C9 C12 H12A 109.5 . . ?
C9 C12 H12B 109.5 . . ?
H12A C12 H12B 109.5 . . ?
C9 C12 H12C 109.5 . . ?
H12A C12 H12C 109.5 . . ?
H12B C12 H12C 109.5 . . ?
C8 C13 C14 126.73(19) . . ?
C8 C13 Se1D 117.9(3) . . ?
C14 C13 Se1D 115.1(3) . . ?
C8 C13 Se1 117.28(17) . . ?
C14 C13 Se1 115.87(16) . . ?
C15 C14 C19 118.2(2) . . ?
C15 C14 C13 121.1(2) . . ?
C19 C14 C13 120.6(2) . . ?
C14 C15 C16 120.1(2) . . ?
C14 C15 H15 120.0 . . ?
C16 C15 H15 120.0 . . ?
C17 C16 C15 120.8(3) . . ?
C17 C16 H16 119.6 . . ?
C15 C16 H16 119.6 . . ?
C16 C17 C18 119.6(3) . . ?
C16 C17 H17 120.2 . . ?
C18 C17 H17 120.2 . . ?
C17 C18 C19 120.1(3) . . ?
C17 C18 H18 120.0 . . ?
C19 C18 H18 120.0 . . ?
C18 C19 C14 121.1(2) . . ?
C18 C19 H19 119.4 . . ?
C14 C19 H19 119.4 . . ?
C25 C20 C21 119.4(3) . . ?
C25 C20 Se1D 114.0(6) . . ?
C21 C20 Se1D 126.6(6) . . ?
C25 C20 Se1 122.1(2) . . ?
C21 C20 Se1 118.5(2) . . ?
C22 C21 C20 120.0(3) . . ?
C22 C21 H21 120.0 . . ?
C20 C21 H21 120.0 . . ?
C23 C22 C21 120.1(3) . . ?
C23 C22 H22 119.9 . . ?
C21 C22 H22 119.9 . . ?
C24 C23 C22 120.5(4) . . ?
C24 C23 H23 119.7 . . ?
C22 C23 H23 119.7 . . ?
C23 C24 C25 120.1(4) . . ?
C23 C24 H24 120.0 . . ?
C25 C24 H24 120.0 . . ?
C20 C25 C24 119.8(3) . . ?
C20 C25 H25 120.1 . . ?
C24 C25 H25 120.1 . . ?
C10 N1 C6 126.9(2) . . ?
C10 N1 C7 112.65(19) . . ?
C6 N1 C7 120.37(18) . . ?
C20 Se1 C13 99.13(11) . . ?
C20 Se1D C13 102.5(3) . . ?

loop_
_geom_bond_atom_site_label_1
_geom_bond_atom_site_label_2
_geom_bond_distance
_geom_bond_site_symmetry_2
_geom_bond_publ_flag
C1 C2 1.372(4) . ?
C1 C6 1.394(3) . ?
C1 H1 0.9300 . ?
C2 C3 1.370(4) . ?
C2 H2 0.9300 . ?
C3 C4 1.373(4) . ?
C3 H3 0.9300 . ?
C4 C5 1.373(4) . ?
C4 H4 0.9300 . ?
C5 C6 1.386(3) . ?
C5 H5 0.9300 . ?
C6 N1 1.420(3) . ?
C7 N1 1.462(3) . ?
C7 C8 1.508(3) . ?
C7 H7A 0.9700 . ?
C7 H7B 0.9700 . ?
C8 C13 1.330(3) . ?
C8 C9 1.515(3) . ?
C9 C10 1.518(3) . ?
C9 C12 1.527(4) . ?
C9 C11 1.537(4) . ?
C10 O1 1.221(3) . ?
C10 N1 1.365(3) . ?
C11 H11A 0.9600 . ?
C11 H11B 0.9600 . ?
C11 H11C 0.9600 . ?
C12 H12A 0.9600 . ?
C12 H12B 0.9600 . ?
C12 H12C 0.9600 . ?
C13 C14 1.480(3) . ?
C13 Se1D 1.930(6) . ?
C13 Se1 1.947(2) . ?
C14 C15 1.379(3) . ?
C14 C19 1.386(3) . ?
C15 C16 1.391(4) . ?
C15 H15 0.9300 . ?
C16 C17 1.360(4) . ?
C16 H16 0.9300 . ?
C17 C18 1.370(4) . ?
C17 H17 0.9300 . ?
C18 C19 1.376(3) . ?
C18 H18 0.9300 . ?
C19 H19 0.9300 . ?
C20 C25 1.369(4) . ?
C20 C21 1.378(4) . ?
C20 Se1D 1.849(8) . ?
C20 Se1 1.925(3) . ?
C21 C22 1.372(4) . ?
C21 H21 0.9300 . ?
C22 C23 1.360(5) . ?
C22 H22 0.9300 . ?
C23 C24 1.352(6) . ?
C23 H23 0.9300 . ?
C24 C25 1.385(5) . ?
C24 H24 0.9300 . ?
C25 H25 0.9300 . ?

loop_
_geom_torsion_atom_site_label_1
_geom_torsion_atom_site_label_2
_geom_torsion_atom_site_label_3
_geom_torsion_atom_site_label_4
_geom_torsion
_geom_torsion_site_symmetry_1
_geom_torsion_site_symmetry_2
_geom_torsion_site_symmetry_3
_geom_torsion_site_symmetry_4
_geom_torsion_publ_flag
C6 C1 C2 C3 0.0(4) . . . . ?
C1 C2 C3 C4 0.4(4) . . . . ?
C2 C3 C4 C5 -0.8(4) . . . . ?
C3 C4 C5 C6 0.8(4) . . . . ?
C4 C5 C6 C1 -0.4(4) . . . . ?
C4 C5 C6 N1 179.5(2) . . . . ?
C2 C1 C6 C5 0.0(4) . . . . ?
C2 C1 C6 N1 -179.8(2) . . . . ?
N1 C7 C8 C13 -177.6(2) . . . . ?
N1 C7 C8 C9 1.5(2) . . . . ?
C13 C8 C9 C10 175.1(2) . . . . ?
C7 C8 C9 C10 -4.0(2) . . . . ?
C13 C8 C9 C12 56.8(3) . . . . ?
C7 C8 C9 C12 -122.4(2) . . . . ?
C13 C8 C9 C11 -71.4(3) . . . . ?
C7 C8 C9 C11 109.5(3) . . . . ?
C8 C9 C10 O1 -175.8(2) . . . . ?
C12 C9 C10 O1 -53.8(3) . . . . ?
C11 C9 C10 O1 65.8(3) . . . . ?
C8 C9 C10 N1 5.3(3) . . . . ?
C12 C9 C10 N1 127.4(2) . . . . ?
C11 C9 C10 N1 -113.0(2) . . . . ?
C7 C8 C13 C14 -179.8(2) . . . . ?
C9 C8 C13 C14 1.2(4) . . . . ?
C7 C8 C13 Se1D -5.0(7) . . . . ?
C9 C8 C13 Se1D 176.0(6) . . . . ?
C7 C8 C13 Se1 4.3(3) . . . . ?
C9 C8 C13 Se1 -174.69(19) . . . . ?
C8 C13 C14 C15 91.3(3) . . . . ?
Se1D C13 C14 C15 -83.6(6) . . . . ?
Se1 C13 C14 C15 -92.7(2) . . . . ?
C8 C13 C14 C19 -92.1(3) . . . . ?
Se1D C13 C14 C19 93.0(6) . . . . ?
Se1 C13 C14 C19 83.9(2) . . . . ?
C19 C14 C15 C16 0.3(4) . . . . ?
C13 C14 C15 C16 176.9(2) . . . . ?
C14 C15 C16 C17 0.7(4) . . . . ?
C15 C16 C17 C18 -0.7(4) . . . . ?
C16 C17 C18 C19 -0.4(4) . . . . ?
C17 C18 C19 C14 1.4(4) . . . . ?
C15 C14 C19 C18 -1.4(3) . . . . ?
C13 C14 C19 C18 -178.1(2) . . . . ?
C25 C20 C21 C22 -2.4(4) . . . . ?
Se1D C20 C21 C22 175.4(4) . . . . ?
Se1 C20 C21 C22 176.9(2) . . . . ?
C20 C21 C22 C23 -0.5(5) . . . . ?
C21 C22 C23 C24 2.6(6) . . . . ?
C22 C23 C24 C25 -1.9(6) . . . . ?
C21 C20 C25 C24 3.1(4) . . . . ?
Se1D C20 C25 C24 -174.9(3) . . . . ?
Se1 C20 C25 C24 -176.1(2) . . . . ?
C23 C24 C25 C20 -1.0(5) . . . . ?
O1 C10 N1 C6 -1.3(4) . . . . ?
C9 C10 N1 C6 177.5(2) . . . . ?
O1 C10 N1 C7 176.4(2) . . . . ?
C9 C10 N1 C7 -4.8(3) . . . . ?
C5 C6 N1 C10 178.6(2) . . . . ?
C1 C6 N1 C10 -1.5(3) . . . . ?
C5 C6 N1 C7 1.0(3) . . . . ?
C1 C6 N1 C7 -179.2(2) . . . . ?
C8 C7 N1 C10 2.0(2) . . . . ?
C8 C7 N1 C6 179.93(18) . . . . ?
C25 C20 Se1D C13 95.3(6) . . . . ?
C21 C20 Se1D C13 -82.5(8) . . . . ?
